data_7156652
loop_
_publ_author_name
'Motornov, Vladimir A.'
'Tabolin, Andrey A.'
'Nelyubina, Yulia V.'
'Nenajdenko, Valentine G.'
'Ioffe, Sema L.'

_publ_section_title
;
 Copper-mediated oxidative [3 + 2]-annulation of nitroalkenes and
 pyridinium ylides: general access to functionalized indolizines and
 efficient synthesis of 1-fluoroindolizines.
;
_journal_issue 6
_journal_name_full 'Organic &amp; biomolecular chemistry'
_journal_page_first 1442
_journal_page_last 1454
_journal_paper_doi 10.1039/c8ob03126f
_journal_volume 17
_journal_year 2019
_chemical_formula_moiety 'C16 H11 F N2 O'
_chemical_formula_sum 'C16 H11 F N2 O'
_chemical_formula_weight 266.27
_space_group_crystal_system triclinic
_space_group_IT_number 2
_space_group_name_Hall '-P 1'
_space_group_name_H-M_alt 'P -1'
_symmetry_space_group_name_Hall '-P 1'
_symmetry_space_group_name_H-M 'P -1'
_atom_sites_solution_hydrogens geom
_audit_creation_method SHELXL-2014/6
_audit_update_record
;
2018-12-07 deposited with the CCDC.
2019-01-15 downloaded from the CCDC.
;
_cell_angle_alpha 92.690(3)
_cell_angle_beta 99.941(3)
_cell_angle_gamma 114.170(3)
_cell_formula_units_Z 4
_cell_length_a 8.3168(9)
_cell_length_b 9.3791(12)
_cell_length_c 18.018(2)
_cell_measurement_reflns_used 2624
_cell_measurement_temperature 120(2)
_cell_measurement_theta_max 30
_cell_measurement_theta_min 3
_cell_volume 1252.1(3)
_computing_cell_refinement 'APEX2 (Bruker, 2005)'
_computing_data_collection 'APEX2 (Bruker, 2005)'
_computing_data_reduction 'APEX2 (Bruker, 2005)'
_computing_molecular_graphics 'SHELXL-2014/6 (Sheldrick, 2014)'
_computing_publication_material 'SHELXL-2014/6 (Sheldrick, 2014)'
_computing_structure_refinement 'SHELXL-2014/6 (Sheldrick, 2014)'
_computing_structure_solution 'APEX2 (Bruker, 2005)'
_diffrn_ambient_temperature 120(2)
_diffrn_measured_fraction_theta_full 0.999
_diffrn_measured_fraction_theta_max 0.992
_diffrn_measurement_device_type 'Bruker APEX2 DUO CCD area detector'
_diffrn_measurement_method 'phi and omega scans'
_diffrn_radiation_type MoK\a
_diffrn_radiation_wavelength 0.71073
_diffrn_reflns_av_R_equivalents 0.0444
_diffrn_reflns_av_unetI/netI 0.0799
_diffrn_reflns_Laue_measured_fraction_full 0.999
_diffrn_reflns_Laue_measured_fraction_max 0.992
_diffrn_reflns_limit_h_max 11
_diffrn_reflns_limit_h_min -8
_diffrn_reflns_limit_k_max 12
_diffrn_reflns_limit_k_min -12
_diffrn_reflns_limit_l_max 24
_diffrn_reflns_limit_l_min -24
_diffrn_reflns_number 12347
_diffrn_reflns_point_group_measured_fraction_full 0.999
_diffrn_reflns_point_group_measured_fraction_max 0.992
_diffrn_reflns_theta_full 25.242
_diffrn_reflns_theta_max 28.999
_diffrn_reflns_theta_min 2.315
_exptl_absorpt_coefficient_mu 0.100
_exptl_absorpt_correction_T_max 0.7461
_exptl_absorpt_correction_T_min 0.6814
_exptl_absorpt_correction_type multi-scan
_exptl_absorpt_process_details 'APEX2 (Bruker, 2005)'
_exptl_crystal_colour colorless
_exptl_crystal_density_diffrn 1.412
_exptl_crystal_description prism
_exptl_crystal_F_000 552
_exptl_crystal_size_max 0.350
_exptl_crystal_size_mid 0.150
_exptl_crystal_size_min 0.010
_refine_diff_density_max 0.327
_refine_diff_density_min -0.332
_refine_diff_density_rms 0.066
_refine_ls_extinction_method none
_refine_ls_goodness_of_fit_ref 1.001
_refine_ls_hydrogen_treatment constr
_refine_ls_matrix_type full
_refine_ls_number_parameters 363
_refine_ls_number_reflns 6613
_refine_ls_number_restraints 0
_refine_ls_restrained_S_all 1.001
_refine_ls_R_factor_all 0.0951
_refine_ls_R_factor_gt 0.0576
_refine_ls_shift/su_max 0.001
_refine_ls_shift/su_mean 0.000
_refine_ls_structure_factor_coef Fsqd
_refine_ls_weighting_details 'w=1/[\s^2^(Fo^2^)+(0.0620P)^2^] where P=(Fo^2^+2Fc^2^)/3'
_refine_ls_weighting_scheme calc
_refine_ls_wR_factor_gt 0.1240
_refine_ls_wR_factor_ref 0.1484
_reflns_Friedel_coverage 0.000
_reflns_number_gt 4177
_reflns_number_total 6613
_reflns_threshold_expression 'I > 2\s(I)'
_cod_data_source_file c8ob03126f2.cif
_cod_data_source_block 1
_cod_depositor_comments 'Adding full bibliography for 7156652.cif.'
_cod_database_code 7156652
_shelx_space_group_comment
;
The symmetry employed for this shelxl refinement is uniquely defined
by the following loop, which should always be used as a source of
symmetry information in preference to the above space-group names.
They are only intended as comments.
;
_shelx_estimated_absorpt_t_min 0.966
_shelx_estimated_absorpt_t_max 0.999
_shelxl_version_number 2014/6

loop_
_space_group_symop_operation_xyz
'x, y, z'
'-x, -y, -z'

loop_
_atom_site_label
_atom_site_type_symbol
_atom_site_fract_x
_atom_site_fract_y
_atom_site_fract_z
_atom_site_U_iso_or_equiv
_atom_site_adp_type
_atom_site_occupancy
_atom_site_site_symmetry_order
_atom_site_calc_flag
_atom_site_refinement_flags_posn
_atom_site_refinement_flags_adp
F1 F 0.71596(17) -0.21367(13) 0.68674(6) 0.0248(3) Uani 1 1 d . .
O1 O 0.54865(19) 0.36952(16) 0.56254(7) 0.0214(3) Uani 1 1 d . .
N1 N 1.0034(2) -0.01004(19) 0.86122(9) 0.0177(4) Uani 1 1 d . .
N2 N 1.1145(3) 0.3850(2) 0.90879(10) 0.0307(5) Uani 1 1 d . .
C1 C 0.8506(3) 0.0505(2) 0.75955(10) 0.0165(4) Uani 1 1 d . .
C2 C 0.9686(3) 0.1105(2) 0.83104(11) 0.0179(4) Uani 1 1 d . .
C3 C 1.1096(3) -0.0065(2) 0.92969(11) 0.0217(4) Uani 1 1 d . .
H3A H 1.1760 0.0896 0.9629 0.026 Uiso 1 1 calc R U
C4 C 1.1184(3) -0.1407(3) 0.94924(12) 0.0244(5) Uani 1 1 d . .
H4A H 1.1910 -0.1385 0.9966 0.029 Uiso 1 1 calc R U
C5 C 1.0209(3) -0.2852(3) 0.90007(12) 0.0248(5) Uani 1 1 d . .
H5A H 1.0269 -0.3791 0.9148 0.030 Uiso 1 1 calc R U
C6 C 0.9187(3) -0.2886(2) 0.83174(11) 0.0216(4) Uani 1 1 d . .
H6A H 0.8547 -0.3846 0.7983 0.026 Uiso 1 1 calc R U
C7 C 0.9080(3) -0.1486(2) 0.81063(11) 0.0182(4) Uani 1 1 d . .
C8 C 0.8182(3) -0.1090(2) 0.74896(10) 0.0176(4) Uani 1 1 d . .
C9 C 1.0469(3) 0.2626(2) 0.87269(11) 0.0203(4) Uani 1 1 d . .
C10 C 0.7716(3) 0.1340(2) 0.70855(10) 0.0162(4) Uani 1 1 d . .
C11 C 0.6035(3) 0.0503(2) 0.66019(11) 0.0185(4) Uani 1 1 d . .
H11A H 0.5422 -0.0601 0.6607 0.022 Uiso 1 1 calc R U
C12 C 0.5232(3) 0.1244(2) 0.61124(11) 0.0197(4) Uani 1 1 d . .
H12A H 0.4084 0.0652 0.5790 0.024 Uiso 1 1 calc R U
C13 C 0.6134(3) 0.2864(2) 0.61012(10) 0.0167(4) Uani 1 1 d . .
C14 C 0.7805(3) 0.3723(2) 0.65861(11) 0.0199(4) Uani 1 1 d . .
H14A H 0.8415 0.4828 0.6583 0.024 Uiso 1 1 calc R U
C15 C 0.8581(3) 0.2968(2) 0.70723(11) 0.0197(4) Uani 1 1 d . .
H15A H 0.9719 0.3566 0.7402 0.024 Uiso 1 1 calc R U
C16 C 0.3905(3) 0.2799(2) 0.50499(11) 0.0223(4) Uani 1 1 d . .
H16A H 0.3591 0.3514 0.4739 0.033 Uiso 1 1 calc R U
H16B H 0.2902 0.2204 0.5290 0.033 Uiso 1 1 calc R U
H16C H 0.4138 0.2065 0.4727 0.033 Uiso 1 1 calc R U
F1A F 0.25359(17) 0.27697(14) 0.66945(6) 0.0253(3) Uani 1 1 d . .
O1A O 0.07281(19) 0.85657(16) 0.54932(7) 0.0191(3) Uani 1 1 d . .
N1A N 0.4994(2) 0.46612(18) 0.85240(9) 0.0160(3) Uani 1 1 d . .
N2A N 0.5819(3) 0.8524(2) 0.90647(10) 0.0286(4) Uani 1 1 d . .
C1A C 0.3625(3) 0.5314(2) 0.74724(10) 0.0161(4) Uani 1 1 d . .
C2A C 0.4617(3) 0.5858(2) 0.82272(10) 0.0168(4) Uani 1 1 d . .
C3A C 0.5918(3) 0.4658(2) 0.92350(11) 0.0202(4) Uani 1 1 d . .
H3AA H 0.6418 0.5570 0.9602 0.024 Uiso 1 1 calc R U
C4A C 0.6103(3) 0.3335(2) 0.94042(11) 0.0238(5) Uani 1 1 d . .
H4AA H 0.6735 0.3324 0.9895 0.029 Uiso 1 1 calc R U
C5A C 0.5366(3) 0.1960(3) 0.88597(12) 0.0261(5) Uani 1 1 d . .
H5AA H 0.5491 0.1036 0.8990 0.031 Uiso 1 1 calc R U
C6A C 0.4484(3) 0.1974(2) 0.81535(11) 0.0227(5) Uani 1 1 d . .
H6AA H 0.4015 0.1067 0.7785 0.027 Uiso 1 1 calc R U
C7A C 0.4263(3) 0.3343(2) 0.79682(11) 0.0179(4) Uani 1 1 d . .
C8A C 0.3454(3) 0.3776(2) 0.73402(10) 0.0174(4) Uani 1 1 d . .
C9A C 0.5259(3) 0.7339(2) 0.86753(11) 0.0196(4) Uani 1 1 d . .
C10A C 0.2894(3) 0.6168(2) 0.69522(10) 0.0162(4) Uani 1 1 d . .
C11A C 0.2772(3) 0.5908(2) 0.61697(10) 0.0171(4) Uani 1 1 d . .
H11B H 0.3199 0.5197 0.5980 0.020 Uiso 1 1 calc R U
C12A C 0.2040(3) 0.6666(2) 0.56630(10) 0.0175(4) Uani 1 1 d . .
H12B H 0.1956 0.6463 0.5133 0.021 Uiso 1 1 calc R U
C13A C 0.1431(3) 0.7724(2) 0.59363(10) 0.0160(4) Uani 1 1 d . .
C14A C 0.1542(3) 0.7998(2) 0.67184(10) 0.0175(4) Uani 1 1 d . .
H14B H 0.1119 0.8713 0.6907 0.021 Uiso 1 1 calc R U
C15A C 0.2265(3) 0.7234(2) 0.72179(10) 0.0170(4) Uani 1 1 d . .
H15B H 0.2337 0.7433 0.7747 0.020 Uiso 1 1 calc R U
C16A C 0.0729(3) 0.8400(2) 0.46967(10) 0.0205(4) Uani 1 1 d . .
H16D H 0.0233 0.9077 0.4442 0.031 Uiso 1 1 calc R U
H16E H -0.0012 0.7299 0.4475 0.031 Uiso 1 1 calc R U
H16F H 0.1967 0.8710 0.4629 0.031 Uiso 1 1 calc R U

loop_
_atom_site_aniso_label
_atom_site_aniso_U_11
_atom_site_aniso_U_22
_atom_site_aniso_U_33
_atom_site_aniso_U_23
_atom_site_aniso_U_13
_atom_site_aniso_U_12
F1 0.0257(7) 0.0214(6) 0.0215(6) -0.0038(5) -0.0035(5) 0.0081(5)
O1 0.0201(8) 0.0193(7) 0.0217(7) 0.0045(6) -0.0025(6) 0.0078(6)
N1 0.0171(9) 0.0185(8) 0.0171(8) 0.0029(6) 0.0014(7) 0.0077(7)
N2 0.0373(12) 0.0259(10) 0.0252(10) 0.0003(8) -0.0054(8) 0.0147(9)
C1 0.0154(10) 0.0162(9) 0.0161(9) 0.0027(7) 0.0040(8) 0.0048(8)
C2 0.0185(11) 0.0193(10) 0.0170(9) 0.0034(7) 0.0028(8) 0.0093(9)
C3 0.0228(12) 0.0233(11) 0.0187(10) 0.0013(8) -0.0013(8) 0.0119(9)
C4 0.0263(12) 0.0301(12) 0.0199(10) 0.0061(9) 0.0011(9) 0.0162(10)
C5 0.0277(13) 0.0236(11) 0.0307(12) 0.0084(9) 0.0089(10) 0.0168(10)
C6 0.0200(11) 0.0187(10) 0.0265(11) 0.0024(8) 0.0060(9) 0.0082(9)
C7 0.0178(11) 0.0175(10) 0.0191(10) 0.0014(7) 0.0058(8) 0.0068(8)
C8 0.0165(10) 0.0184(10) 0.0155(9) 0.0001(7) 0.0024(8) 0.0055(8)
C9 0.0211(11) 0.0229(11) 0.0163(10) 0.0036(8) -0.0011(8) 0.0108(9)
C10 0.0154(10) 0.0189(10) 0.0144(9) 0.0027(7) 0.0035(8) 0.0072(8)
C11 0.0157(11) 0.0161(9) 0.0206(10) 0.0036(7) 0.0030(8) 0.0040(8)
C12 0.0152(11) 0.0204(10) 0.0202(10) 0.0034(8) 0.0001(8) 0.0056(8)
C13 0.0175(11) 0.0191(10) 0.0153(9) 0.0046(7) 0.0043(8) 0.0088(8)
C14 0.0191(11) 0.0158(9) 0.0194(10) 0.0016(8) 0.0008(8) 0.0034(8)
C15 0.0165(11) 0.0193(10) 0.0179(10) 0.0011(8) -0.0007(8) 0.0041(8)
C16 0.0210(12) 0.0250(11) 0.0197(10) 0.0043(8) -0.0021(8) 0.0109(9)
F1A 0.0304(7) 0.0218(6) 0.0187(6) -0.0043(5) -0.0057(5) 0.0110(6)
O1A 0.0206(8) 0.0242(7) 0.0153(7) 0.0045(5) 0.0014(6) 0.0129(6)
N1A 0.0162(9) 0.0152(8) 0.0166(8) 0.0020(6) 0.0009(7) 0.0074(7)
N2A 0.0388(12) 0.0233(10) 0.0240(9) 0.0010(8) -0.0017(8) 0.0171(9)
C1A 0.0141(10) 0.0185(9) 0.0151(9) 0.0027(7) 0.0023(7) 0.0064(8)
C2A 0.0170(10) 0.0164(9) 0.0174(9) 0.0030(7) 0.0022(8) 0.0080(8)
C3A 0.0221(11) 0.0215(10) 0.0151(9) 0.0010(8) -0.0017(8) 0.0099(9)
C4A 0.0279(13) 0.0242(11) 0.0187(10) 0.0034(8) -0.0010(9) 0.0126(10)
C5A 0.0315(13) 0.0218(11) 0.0280(11) 0.0051(9) 0.0009(10) 0.0161(10)
C6A 0.0230(12) 0.0181(10) 0.0242(11) -0.0017(8) -0.0018(9) 0.0092(9)
C7A 0.0179(11) 0.0171(10) 0.0188(10) 0.0004(7) 0.0032(8) 0.0081(8)
C8A 0.0171(11) 0.0177(10) 0.0139(9) -0.0016(7) -0.0004(8) 0.0059(8)
C9A 0.0213(11) 0.0241(11) 0.0153(9) 0.0053(8) 0.0009(8) 0.0124(9)
C10A 0.0128(10) 0.0154(9) 0.0183(9) 0.0030(7) 0.0020(8) 0.0044(8)
C11A 0.0171(10) 0.0147(9) 0.0182(9) 0.0016(7) 0.0029(8) 0.0060(8)
C12A 0.0168(11) 0.0197(10) 0.0136(9) 0.0009(7) 0.0025(8) 0.0058(8)
C13A 0.0116(10) 0.0151(9) 0.0186(9) 0.0036(7) 0.0000(8) 0.0040(8)
C14A 0.0151(10) 0.0185(10) 0.0193(10) 0.0009(7) 0.0029(8) 0.0079(8)
C15A 0.0152(10) 0.0202(10) 0.0143(9) 0.0015(7) 0.0030(8) 0.0064(8)
C16A 0.0205(11) 0.0256(11) 0.0152(9) 0.0042(8) 0.0011(8) 0.0105(9)

loop_
_atom_type_symbol
_atom_type_description
_atom_type_scat_dispersion_real
_atom_type_scat_dispersion_imag
_atom_type_scat_source
C C 0.0033 0.0016 'International Tables Vol C Tables 4.2.6.8 and 6.1.1.4'
H H 0.0000 0.0000 'International Tables Vol C Tables 4.2.6.8 and 6.1.1.4'
N N 0.0061 0.0033 'International Tables Vol C Tables 4.2.6.8 and 6.1.1.4'
O O 0.0106 0.0060 'International Tables Vol C Tables 4.2.6.8 and 6.1.1.4'
F F 0.0171 0.0103 'International Tables Vol C Tables 4.2.6.8 and 6.1.1.4'

loop_
_geom_angle_atom_site_label_1
_geom_angle_atom_site_label_2
_geom_angle_atom_site_label_3
_geom_angle
C13 O1 C16 116.93(15)
C3 N1 C2 129.36(17)
C3 N1 C7 121.46(17)
C2 N1 C7 109.17(16)
C8 C1 C2 104.66(17)
C8 C1 C10 127.42(18)
C2 C1 C10 127.87(18)
N1 C2 C1 108.94(17)
N1 C2 C9 119.96(17)
C1 C2 C9 131.09(18)
C4 C3 N1 119.45(19)
C4 C3 H3A 120.3
N1 C3 H3A 120.3
C3 C4 C5 121.0(2)
C3 C4 H4A 119.5
C5 C4 H4A 119.5
C6 C5 C4 119.78(19)
C6 C5 H5A 120.1
C4 C5 H5A 120.1
C5 C6 C7 119.78(19)
C5 C6 H6A 120.1
C7 C6 H6A 120.1
C8 C7 N1 105.76(16)
C8 C7 C6 135.68(19)
N1 C7 C6 118.54(18)
F1 C8 C7 122.55(17)
F1 C8 C1 125.98(18)
C7 C8 C1 111.47(17)
N2 C9 C2 177.4(2)
C11 C10 C15 117.92(18)
C11 C10 C1 119.72(17)
C15 C10 C1 122.35(18)
C12 C11 C10 121.73(18)
C12 C11 H11A 119.1
C10 C11 H11A 119.1
C11 C12 C13 119.28(19)
C11 C12 H12A 120.4
C13 C12 H12A 120.4
O1 C13 C14 116.38(17)
O1 C13 C12 123.82(18)
C14 C13 C12 119.80(18)
C15 C14 C13 120.17(18)
C15 C14 H14A 119.9
C13 C14 H14A 119.9
C14 C15 C10 121.09(19)
C14 C15 H15A 119.5
C10 C15 H15A 119.5
O1 C16 H16A 109.5
O1 C16 H16B 109.5
H16A C16 H16B 109.5
O1 C16 H16C 109.5
H16A C16 H16C 109.5
H16B C16 H16C 109.5
C13A O1A C16A 116.80(15)
C3A N1A C2A 129.28(16)
C3A N1A C7A 121.84(16)
C2A N1A C7A 108.88(15)
C8A C1A C2A 104.57(16)
C8A C1A C10A 127.91(17)
C2A C1A C10A 127.50(18)
N1A C2A C1A 108.92(16)
N1A C2A C9A 119.83(17)
C1A C2A C9A 131.23(18)
C4A C3A N1A 119.03(18)
C4A C3A H3AA 120.5
N1A C3A H3AA 120.5
C3A C4A C5A 121.12(19)
C3A C4A H4AA 119.4
C5A C4A H4AA 119.4
C6A C5A C4A 119.83(19)
C6A C5A H5AA 120.1
C4A C5A H5AA 120.1
C5A C6A C7A 119.84(19)
C5A C6A H6AA 120.1
C7A C6A H6AA 120.1
C8A C7A N1A 105.59(16)
C8A C7A C6A 136.08(18)
N1A C7A C6A 118.33(17)
F1A C8A C7A 122.48(17)
F1A C8A C1A 125.40(17)
C7A C8A C1A 112.03(17)
N2A C9A C2A 177.1(2)
C11A C10A C15A 118.03(17)
C11A C10A C1A 120.35(17)
C15A C10A C1A 121.61(17)
C12A C11A C10A 121.54(18)
C12A C11A H11B 119.2
C10A C11A H11B 119.2
C11A C12A C13A 119.66(17)
C11A C12A H12B 120.2
C13A C12A H12B 120.2
O1A C13A C12A 124.73(17)
O1A C13A C14A 115.69(17)
C12A C13A C14A 119.57(17)
C15A C14A C13A 120.39(18)
C15A C14A H14B 119.8
C13A C14A H14B 119.8
C14A C15A C10A 120.81(17)
C14A C15A H15B 119.6
C10A C15A H15B 119.6
O1A C16A H16D 109.5
O1A C16A H16E 109.5
H16D C16A H16E 109.5
O1A C16A H16F 109.5
H16D C16A H16F 109.5
H16E C16A H16F 109.5

loop_
_geom_bond_atom_site_label_1
_geom_bond_atom_site_label_2
_geom_bond_distance
F1 C8 1.352(2)
O1 C13 1.371(2)
O1 C16 1.433(2)
N1 C3 1.378(3)
N1 C2 1.388(2)
N1 C7 1.394(2)
N2 C9 1.154(3)
C1 C8 1.404(3)
C1 C2 1.408(3)
C1 C10 1.473(3)
C2 C9 1.412(3)
C3 C4 1.350(3)
C3 H3A 0.9500
C4 C5 1.420(3)
C4 H4A 0.9500
C5 C6 1.361(3)
C5 H5A 0.9500
C6 C7 1.417(3)
C6 H6A 0.9500
C7 C8 1.382(3)
C10 C11 1.395(3)
C10 C15 1.400(3)
C11 C12 1.393(3)
C11 H11A 0.9500
C12 C13 1.396(3)
C12 H12A 0.9500
C13 C14 1.394(3)
C14 C15 1.386(3)
C14 H14A 0.9500
C15 H15A 0.9500
C16 H16A 0.9800
C16 H16B 0.9800
C16 H16C 0.9800
F1A C8A 1.352(2)
O1A C13A 1.370(2)
O1A C16A 1.436(2)
N1A C3A 1.376(2)
N1A C2A 1.389(2)
N1A C7A 1.399(2)
N2A C9A 1.155(3)
C1A C8A 1.394(3)
C1A C2A 1.412(3)
C1A C10A 1.470(3)
C2A C9A 1.417(3)
C3A C4A 1.353(3)
C3A H3AA 0.9500
C4A C5A 1.424(3)
C4A H4AA 0.9500
C5A C6A 1.358(3)
C5A H5AA 0.9500
C6A C7A 1.416(3)
C6A H6AA 0.9500
C7A C8A 1.379(3)
C10A C11A 1.398(3)
C10A C15A 1.405(3)
C11A C12A 1.391(3)
C11A H11B 0.9500
C12A C13A 1.391(3)
C12A H12B 0.9500
C13A C14A 1.401(3)
C14A C15A 1.383(3)
C14A H14B 0.9500
C15A H15B 0.9500
C16A H16D 0.9800
C16A H16E 0.9800
C16A H16F 0.9800

loop_
_geom_torsion_atom_site_label_1
_geom_torsion_atom_site_label_2
_geom_torsion_atom_site_label_3
_geom_torsion_atom_site_label_4
_geom_torsion
C3 N1 C2 C1 -179.53(19)
C7 N1 C2 C1 -0.6(2)
C3 N1 C2 C9 -0.4(3)
C7 N1 C2 C9 178.56(17)
C8 C1 C2 N1 -0.2(2)
C10 C1 C2 N1 177.28(18)
C8 C1 C2 C9 -179.2(2)
C10 C1 C2 C9 -1.7(4)
C2 N1 C3 C4 177.2(2)
C7 N1 C3 C4 -1.6(3)
N1 C3 C4 C5 0.4(3)
C3 C4 C5 C6 0.9(3)
C4 C5 C6 C7 -1.0(3)
C3 N1 C7 C8 -179.84(18)
C2 N1 C7 C8 1.1(2)
C3 N1 C7 C6 1.5(3)
C2 N1 C7 C6 -177.54(17)
C5 C6 C7 C8 -178.3(2)
C5 C6 C7 N1 -0.2(3)
N1 C7 C8 F1 177.59(17)
C6 C7 C8 F1 -4.1(4)
N1 C7 C8 C1 -1.3(2)
C6 C7 C8 C1 177.0(2)
C2 C1 C8 F1 -177.90(18)
C10 C1 C8 F1 4.6(3)
C2 C1 C8 C7 0.9(2)
C10 C1 C8 C7 -176.57(18)
C8 C1 C10 C11 26.4(3)
C2 C1 C10 C11 -150.5(2)
C8 C1 C10 C15 -154.5(2)
C2 C1 C10 C15 28.6(3)
C15 C10 C11 C12 0.6(3)
C1 C10 C11 C12 179.73(17)
C10 C11 C12 C13 0.3(3)
C16 O1 C13 C14 171.21(17)
C16 O1 C13 C12 -7.8(3)
C11 C12 C13 O1 177.99(17)
C11 C12 C13 C14 -1.0(3)
O1 C13 C14 C15 -178.35(17)
C12 C13 C14 C15 0.7(3)
C13 C14 C15 C10 0.3(3)
C11 C10 C15 C14 -0.9(3)
C1 C10 C15 C14 180.00(18)
C3A N1A C2A C1A -179.78(19)
C7A N1A C2A C1A 0.3(2)
C3A N1A C2A C9A 1.6(3)
C7A N1A C2A C9A -178.32(18)
C8A C1A C2A N1A -0.5(2)
C10A C1A C2A N1A 177.92(18)
C8A C1A C2A C9A 177.9(2)
C10A C1A C2A C9A -3.7(4)
C2A N1A C3A C4A 179.2(2)
C7A N1A C3A C4A -0.9(3)
N1A C3A C4A C5A 0.2(3)
C3A C4A C5A C6A 1.0(3)
C4A C5A C6A C7A -1.5(3)
C3A N1A C7A C8A -179.87(17)
C2A N1A C7A C8A 0.1(2)
C3A N1A C7A C6A 0.4(3)
C2A N1A C7A C6A -179.65(18)
C5A C6A C7A C8A -178.8(2)
C5A C6A C7A N1A 0.8(3)
N1A C7A C8A F1A -177.31(17)
C6A C7A C8A F1A 2.3(4)
N1A C7A C8A C1A -0.4(2)
C6A C7A C8A C1A 179.2(2)
C2A C1A C8A F1A 177.37(18)
C10A C1A C8A F1A -1.1(3)
C2A C1A C8A C7A 0.6(2)
C10A C1A C8A C7A -177.85(19)
C8A C1A C10A C11A -34.4(3)
C2A C1A C10A C11A 147.6(2)
C8A C1A C10A C15A 144.2(2)
C2A C1A C10A C15A -33.8(3)
C15A C10A C11A C12A -0.5(3)
C1A C10A C11A C12A 178.16(18)
C10A C11A C12A C13A 0.8(3)
C16A O1A C13A C12A -3.9(3)
C16A O1A C13A C14A 175.27(17)
C11A C12A C13A O1A 178.32(18)
C11A C12A C13A C14A -0.8(3)
O1A C13A C14A C15A -178.67(17)
C12A C13A C14A C15A 0.5(3)
C13A C14A C15A C10A -0.2(3)
C11A C10A C15A C14A 0.2(3)
C1A C10A C15A C14A -178.43(18)
